data_4068511
loop_
_publ_author_name
'Gong, Lei'
'Lin, Yumei'
'Wen, Ting Bin'
'Xia, Haiping'

_publ_section_title
;
 Synthesis of Coordinated \h2-\a,\b-Unsaturated Ketone Osmacycles from an
 Osmium-Coordinated Alkyne Alcohol Complex
;
_journal_issue 4
_journal_name_full Organometallics
_journal_page_first 1101
_journal_paper_doi 10.1021/om800907v
_journal_volume 28
_journal_year 2009
_chemical_formula_moiety 'C42 H34 Cl2 O2 Os P2, 0.25H2O'
_chemical_formula_sum 'C42 H34.5 Cl2 O2.25 Os P2'
_chemical_formula_weight 898.24
_chemical_name_systematic
; 
 ? 
;
_space_group_IT_number 19
_symmetry_cell_setting orthorhombic
_symmetry_space_group_name_Hall 'P 2ac 2ab'
_symmetry_space_group_name_H-M 'P 21 21 21'
_atom_sites_solution_hydrogens geom
_atom_sites_solution_primary direct
_atom_sites_solution_secondary difmap
_audit_creation_method SHELXL-97
_cell_angle_alpha 90.00
_cell_angle_beta 90.00
_cell_angle_gamma 90.00
_cell_formula_units_Z 4
_cell_length_a 9.975(3)
_cell_length_b 16.527(5)
_cell_length_c 24.668(7)
_cell_measurement_temperature 223(2)
_cell_measurement_theta_max 28.7
_cell_measurement_theta_min 1.48
_cell_volume 4067(2)
_computing_structure_refinement 'SHELXL-97 (Sheldrick, 1997)'
_computing_structure_solution 'SHELXS-97 (Sheldrick, 1990)'
_diffrn_ambient_temperature 223(2)
_diffrn_measured_fraction_theta_full 0.998
_diffrn_measured_fraction_theta_max 0.998
_diffrn_radiation_monochromator graphite
_diffrn_radiation_source 'fine-focus sealed tube'
_diffrn_radiation_type MoK\a
_diffrn_radiation_wavelength 0.71073
_diffrn_reflns_av_R_equivalents 0.0711
_diffrn_reflns_av_sigmaI/netI 0.0553
_diffrn_reflns_limit_h_max 11
_diffrn_reflns_limit_h_min -11
_diffrn_reflns_limit_k_max 19
_diffrn_reflns_limit_k_min -19
_diffrn_reflns_limit_l_max 29
_diffrn_reflns_limit_l_min -29
_diffrn_reflns_number 37109
_diffrn_reflns_theta_full 25.00
_diffrn_reflns_theta_max 25.00
_diffrn_reflns_theta_min 1.48
_exptl_absorpt_coefficient_mu 3.379
_exptl_absorpt_correction_T_max 1.000000
_exptl_absorpt_correction_T_min 0.732172
_exptl_absorpt_correction_type empirical
_exptl_absorpt_process_details SADABS
_exptl_crystal_colour Orange
_exptl_crystal_density_diffrn 1.467
_exptl_crystal_density_method 'not measured'
_exptl_crystal_description PLATE
_exptl_crystal_F_000 1778
_exptl_crystal_size_max 0.32
_exptl_crystal_size_mid 0.18
_exptl_crystal_size_min 0.09
_refine_diff_density_max 2.437
_refine_diff_density_min -2.792
_refine_diff_density_rms 0.241
_refine_ls_abs_structure_details 'Flack H D (1983), Acta Cryst. A39, 876-881'
_refine_ls_abs_structure_Flack 0.124(16)
_refine_ls_extinction_method none
_refine_ls_goodness_of_fit_ref 0.961
_refine_ls_hydrogen_treatment constr
_refine_ls_matrix_type full
_refine_ls_number_parameters 451
_refine_ls_number_reflns 7138
_refine_ls_number_restraints 66
_refine_ls_restrained_S_all 0.956
_refine_ls_R_factor_all 0.0720
_refine_ls_R_factor_gt 0.0681
_refine_ls_shift/su_max 0.064
_refine_ls_shift/su_mean 0.013
_refine_ls_structure_factor_coef Fsqd
_refine_ls_weighting_details 'calc w=1/[\s^2^(Fo^2^)+(0.1500P)^2^+24.1150P] where P=(Fo^2^+2Fc^2^)/3'
_refine_ls_weighting_scheme calc
_refine_ls_wR_factor_gt 0.1933
_refine_ls_wR_factor_ref 0.1977
_reflns_number_gt 6769
_reflns_number_total 7138
_reflns_threshold_expression >2sigma(I)
_cod_data_source_file om800907v_si_010.cif
_cod_data_source_block complex15
_cod_depositor_comments
;
The following automatic conversions were performed:

'_symmetry_cell_setting' value 'Orthorhombic' changed to
'orthorhombic' according to
/home/saulius/struct/CIF-dictionaries/cif_core.dic dictionary named
'cif_core.dic' version 2.4.2 from
2011-04-26.

'_exptl_absorpt_correction_type' value 'Empirical'
changed to 'empirical' according to
/home/saulius/struct/CIF-dictionaries/cif_core.dic dictionary named
'cif_core.dic' version 2.4.2 from 2011-04-26.

Automatic conversion script
Id: cif_fix_values 1715 2011-07-08 13:25:40Z adriana 
;
_cod_original_sg_symbol_H-M P2(1)2(1)2(1)
_cod_original_formula_sum 'C42 H34.50 Cl2 O2.25 Os P2'
_cod_database_code 4068511

loop_
_symmetry_equiv_pos_as_xyz
'x, y, z'
'-x+1/2, -y, z+1/2'
'-x, y+1/2, -z+1/2'
'x+1/2, -y+1/2, -z'

loop_
_atom_site_label
_atom_site_type_symbol
_atom_site_fract_x
_atom_site_fract_y
_atom_site_fract_z
_atom_site_U_iso_or_equiv
_atom_site_adp_type
_atom_site_occupancy
_atom_site_symmetry_multiplicity
_atom_site_calc_flag
_atom_site_refinement_flags
Os1 Os 0.00369(5) -0.03673(3) -0.021771(16) 0.02736(18) Uani 1 1 d .
Cl1 Cl 0.1463(3) 0.0833(2) -0.02761(14) 0.0403(7) Uani 1 1 d .
Cl2 Cl -0.1378(4) 0.0158(2) -0.09263(14) 0.0456(9) Uani 1 1 d .
P1 P 0.1221(3) -0.10425(19) -0.09582(12) 0.0270(7) Uani 1 1 d .
P2 P -0.1549(3) 0.13065(19) 0.11712(12) 0.0286(7) Uani 1 1 d .
O1 O 0.1337(11) 0.0439(7) 0.1217(4) 0.054(3) Uani 1 1 d .
O2 O -0.1740(11) -0.1767(7) -0.0058(4) 0.053(3) Uani 1 1 d .
C1 C -0.1103(12) 0.0348(8) 0.0283(5) 0.035(3) Uani 1 1 d .
H1A H -0.1933 0.0534 0.0153 0.042 Uiso 1 1 calc R
C2 C -0.0765(14) 0.0546(7) 0.0741(6) 0.034(3) Uani 1 1 d .
C3 C 0.0519(13) 0.0191(9) 0.0902(5) 0.037(3) Uani 1 1 d .
C4 C 0.0593(11) -0.0602(6) 0.0591(4) 0.019(2) Uani 1 1 d U
H4A H 0.0095 -0.1053 0.0762 0.023 Uiso 1 1 calc R
C5 C 0.1688(13) -0.0848(8) 0.0273(5) 0.034(3) Uani 1 1 d U
H5A H 0.1858 -0.1431 0.0250 0.041 Uiso 1 1 calc R
H5B H 0.2503 -0.0519 0.0296 0.041 Uiso 1 1 calc R
C6 C -0.1092(11) -0.1240(7) -0.0129(4) 0.024(2) Uani 1 1 d U
C111 C 0.0397(12) -0.2002(7) -0.1072(5) 0.033(3) Uani 1 1 d .
C112 C -0.0625(14) -0.2077(9) -0.1442(6) 0.041(3) Uani 1 1 d .
H11C H -0.0806 -0.1638 -0.1673 0.049 Uiso 1 1 calc R
C113 C -0.1392(18) -0.2758(12) -0.1491(6) 0.059(5) Uani 1 1 d .
H11B H -0.2120 -0.2783 -0.1732 0.071 Uiso 1 1 calc R
C114 C -0.104(2) -0.3416(11) -0.1165(7) 0.064(5) Uani 1 1 d .
H11A H -0.1495 -0.3910 -0.1208 0.077 Uiso 1 1 calc R
C115 C -0.008(2) -0.3358(8) -0.0795(7) 0.060(4) Uani 1 1 d .
H11E H 0.0104 -0.3797 -0.0565 0.072 Uiso 1 1 calc R
C116 C 0.0643(16) -0.2656(10) -0.0749(6) 0.047(4) Uani 1 1 d .
H11D H 0.1327 -0.2624 -0.0488 0.056 Uiso 1 1 calc R
C121 C 0.3028(13) -0.1301(9) -0.0890(5) 0.036(3) Uani 1 1 d .
C122 C 0.3833(13) -0.0729(10) -0.0697(6) 0.043(3) Uani 1 1 d .
H12B H 0.3472 -0.0235 -0.0577 0.051 Uiso 1 1 calc R
C123 C 0.5263(14) -0.0866(14) -0.0670(6) 0.060(5) Uani 1 1 d .
H12A H 0.5845 -0.0465 -0.0538 0.072 Uiso 1 1 calc R
C124 C 0.5722(16) -0.1562(15) -0.0835(9) 0.073(7) Uani 1 1 d .
H12E H 0.6647 -0.1666 -0.0814 0.088 Uiso 1 1 calc R
C125 C 0.489(2) -0.2142(13) -0.1036(9) 0.078(6) Uani 1 1 d .
H12C H 0.5255 -0.2635 -0.1156 0.093 Uiso 1 1 calc R
C126 C 0.3551(17) -0.2021(10) -0.1066(8) 0.059(5) Uani 1 1 d .
H12D H 0.2986 -0.2426 -0.1205 0.071 Uiso 1 1 calc R
C131 C 0.1363(12) -0.0569(8) -0.1634(4) 0.030(3) Uani 1 1 d .
C132 C 0.1342(17) 0.0263(10) -0.1686(7) 0.055(4) Uani 1 1 d .
H13A H 0.1191 0.0596 -0.1383 0.066 Uiso 1 1 calc R
C133 C 0.154(2) 0.0589(12) -0.2179(7) 0.069(6) Uani 1 1 d .
H13D H 0.1567 0.1155 -0.2216 0.083 Uiso 1 1 calc R
C134 C 0.170(2) 0.0129(15) -0.2615(6) 0.074(6) Uani 1 1 d .
H13E H 0.1789 0.0372 -0.2957 0.089 Uiso 1 1 calc R
C135 C 0.174(2) -0.0723(12) -0.2571(8) 0.063(5) Uani 1 1 d U
H13B H 0.1906 -0.1058 -0.2872 0.075 Uiso 1 1 calc R
C136 C 0.1537(18) -0.1018(13) -0.2084(6) 0.062(5) Uani 1 1 d .
H13C H 0.1509 -0.1584 -0.2047 0.074 Uiso 1 1 calc R
C211 C -0.3220(12) 0.1434(9) 0.0931(5) 0.036(3) Uani 1 1 d .
C212 C -0.4004(15) 0.0725(9) 0.0883(7) 0.045(4) Uani 1 1 d .
H21B H -0.3655 0.0204 0.0938 0.054 Uiso 1 1 calc R
C213 C -0.5426(16) 0.0877(13) 0.0738(8) 0.068(6) Uani 1 1 d .
H21D H -0.6030 0.0441 0.0717 0.082 Uiso 1 1 calc R
C214 C -0.586(2) 0.1632(12) 0.0636(8) 0.068(5) Uani 1 1 d U
H21F H -0.6743 0.1705 0.0517 0.082 Uiso 1 1 calc R
C215 C -0.509(3) 0.2270(13) 0.0697(8) 0.079(5) Uani 1 1 d U
H21A H -0.5450 0.2792 0.0648 0.095 Uiso 1 1 calc R
C216 C -0.3775(13) 0.2173(9) 0.0831(6) 0.044(4) Uani 1 1 d .
H21E H -0.3228 0.2634 0.0855 0.052 Uiso 1 1 calc R
C221 C -0.1608(13) 0.1004(9) 0.1877(5) 0.038(3) Uani 1 1 d .
C222 C -0.0469(15) 0.1039(12) 0.2166(6) 0.055(4) Uani 1 1 d .
H22A H 0.0334 0.1208 0.2001 0.067 Uiso 1 1 calc R
C223 C -0.0490(19) 0.0822(14) 0.2712(7) 0.071(6) Uani 1 1 d .
H22E H 0.0296 0.0840 0.2922 0.085 Uiso 1 1 calc R
C224 C -0.1671(19) 0.0583(11) 0.2934(8) 0.062(4) Uani 1 1 d U
H22D H -0.1695 0.0463 0.3306 0.074 Uiso 1 1 calc R
C225 C -0.2771(16) 0.0511(11) 0.2655(7) 0.057(5) Uani 1 1 d .
H22C H -0.3550 0.0295 0.2813 0.069 Uiso 1 1 calc R
C226 C -0.2769(16) 0.0766(10) 0.2110(6) 0.048(4) Uani 1 1 d .
H22B H -0.3570 0.0770 0.1909 0.057 Uiso 1 1 calc R
C231 C -0.0691(13) 0.2243(8) 0.1137(5) 0.032(3) Uani 1 1 d .
C232 C 0.0251(16) 0.2370(10) 0.0737(7) 0.054(4) Uani 1 1 d .
H23A H 0.0468 0.1964 0.0484 0.065 Uiso 1 1 calc R
C233 C 0.088(2) 0.3143(13) 0.0724(9) 0.076(5) Uani 1 1 d U
H23E H 0.1553 0.3243 0.0466 0.091 Uiso 1 1 calc R
C234 C 0.0544(18) 0.3718(12) 0.1063(8) 0.061(5) Uani 1 1 d U
H23D H 0.0939 0.4232 0.1031 0.074 Uiso 1 1 calc R
C235 C -0.0351(15) 0.3581(10) 0.1452(8) 0.060(5) Uani 1 1 d .
H23B H -0.0555 0.3994 0.1701 0.072 Uiso 1 1 calc R
C236 C -0.0988(17) 0.2839(10) 0.1497(8) 0.058(4) Uani 1 1 d .
H23C H -0.1619 0.2749 0.1774 0.070 Uiso 1 1 calc R
O1W O -0.478(3) 0.2525(17) 0.2077(11) 0.026(6) Uani 0.25 1 d PU
H1WA H -0.5615 0.2628 0.2051 0.031 Uiso 0.25 1 d PR
H1WB H -0.4029 0.2288 0.2053 0.031 Uiso 0.25 1 d PR

loop_
_atom_site_aniso_label
_atom_site_aniso_U_11
_atom_site_aniso_U_22
_atom_site_aniso_U_33
_atom_site_aniso_U_23
_atom_site_aniso_U_13
_atom_site_aniso_U_12
Os1 0.0221(3) 0.0366(3) 0.0233(3) 0.00082(16) -0.0061(2) 0.0003(3)
Cl1 0.0430(18) 0.0402(18) 0.0378(17) -0.0002(14) -0.0011(15) -0.0077(14)
Cl2 0.0403(19) 0.067(2) 0.0298(16) 0.0066(16) -0.0165(15) 0.0074(17)
P1 0.0285(16) 0.0310(16) 0.0216(14) 0.0024(13) -0.0033(12) -0.0038(13)
P2 0.0280(16) 0.0345(17) 0.0233(15) -0.0042(13) -0.0005(12) -0.0049(13)
O1 0.054(6) 0.082(8) 0.026(5) 0.008(5) -0.018(5) -0.006(6)
O2 0.059(7) 0.056(6) 0.043(6) 0.020(5) -0.004(5) -0.027(5)
C1 0.024(6) 0.042(7) 0.039(7) -0.010(6) -0.008(5) 0.018(6)
C2 0.042(7) 0.025(7) 0.033(7) -0.018(5) -0.001(6) 0.007(5)
C3 0.034(6) 0.059(10) 0.017(6) 0.010(6) -0.007(5) 0.007(6)
C4 0.019(2) 0.020(2) 0.019(2) -0.0003(10) 0.0003(10) 0.0009(10)
C5 0.034(3) 0.034(3) 0.034(3) 0.0005(10) -0.0007(10) 0.0004(10)
C6 0.024(2) 0.024(2) 0.024(2) -0.0002(10) -0.0001(10) -0.0010(10)
C111 0.037(7) 0.030(6) 0.033(7) 0.005(5) 0.008(5) 0.003(5)
C112 0.036(7) 0.043(8) 0.043(8) 0.005(6) -0.005(6) -0.016(6)
C113 0.058(10) 0.085(12) 0.034(8) -0.017(8) 0.005(7) -0.020(9)
C114 0.081(13) 0.056(10) 0.055(10) -0.002(9) 0.014(10) -0.039(10)
C115 0.076(11) 0.034(7) 0.071(10) 0.009(7) 0.004(12) -0.015(10)
C116 0.049(8) 0.060(10) 0.032(7) -0.003(7) -0.001(6) -0.011(7)
C121 0.031(7) 0.056(9) 0.021(6) 0.022(6) 0.000(5) -0.011(6)
C122 0.023(7) 0.074(10) 0.031(7) -0.004(7) -0.003(6) 0.002(6)
C123 0.026(8) 0.112(15) 0.042(8) 0.008(9) 0.005(6) 0.001(9)
C124 0.022(8) 0.114(18) 0.084(14) 0.050(13) 0.000(8) 0.022(10)
C125 0.054(12) 0.082(13) 0.097(14) 0.033(11) 0.008(13) 0.027(12)
C126 0.047(9) 0.051(9) 0.080(12) 0.009(9) 0.037(9) 0.016(8)
C131 0.028(6) 0.047(8) 0.014(5) 0.012(5) -0.006(5) -0.002(5)
C132 0.056(10) 0.048(9) 0.060(10) 0.020(8) -0.009(8) -0.016(8)
C133 0.087(13) 0.073(12) 0.048(10) 0.043(9) 0.003(9) -0.021(10)
C134 0.067(12) 0.14(2) 0.019(7) 0.015(9) -0.001(7) -0.010(12)
C135 0.063(5) 0.063(5) 0.062(5) 0.0002(10) 0.0001(10) 0.0001(10)
C136 0.062(10) 0.082(12) 0.041(9) 0.019(9) 0.005(8) 0.016(10)
C211 0.021(6) 0.053(8) 0.034(7) -0.011(6) -0.001(5) -0.006(6)
C212 0.040(8) 0.032(7) 0.063(10) 0.001(7) -0.001(7) 0.002(6)
C213 0.047(10) 0.081(13) 0.077(12) 0.006(10) -0.022(8) -0.043(9)
C214 0.068(5) 0.068(5) 0.068(5) 0.0000(10) -0.0003(10) 0.0001(10)
C215 0.079(5) 0.079(5) 0.079(5) 0.0002(10) -0.0001(10) 0.0002(10)
C216 0.026(7) 0.047(8) 0.059(9) 0.009(7) -0.019(6) -0.012(6)
C221 0.036(7) 0.046(8) 0.032(7) -0.006(6) 0.008(6) 0.007(6)
C222 0.042(8) 0.086(12) 0.039(8) -0.002(8) -0.009(6) 0.009(8)
C223 0.061(10) 0.117(17) 0.036(8) 0.000(10) 0.011(7) -0.016(11)
C224 0.062(5) 0.062(5) 0.062(5) 0.0000(7) 0.0001(7) 0.0000(7)
C225 0.045(9) 0.071(12) 0.056(10) 0.012(9) 0.027(8) -0.001(8)
C226 0.048(9) 0.064(10) 0.031(7) -0.004(7) 0.013(6) -0.001(8)
C231 0.030(7) 0.039(7) 0.029(6) -0.011(6) -0.001(5) -0.013(6)
C232 0.050(11) 0.051(8) 0.063(9) 0.003(7) 0.019(8) -0.020(8)
C233 0.076(6) 0.076(6) 0.076(6) 0.0000(10) 0.0002(10) -0.0004(10)
C234 0.061(5) 0.061(5) 0.062(5) 0.0001(10) 0.0001(10) -0.0001(10)
C235 0.047(10) 0.041(8) 0.092(13) -0.021(8) 0.006(8) -0.008(7)
C236 0.048(9) 0.053(10) 0.073(12) 0.000(9) 0.020(9) -0.008(8)
O1W 0.026(7) 0.026(6) 0.025(6) -0.0001(10) 0.0001(10) 0.0000(10)

loop_
_atom_type_symbol
_atom_type_description
_atom_type_scat_dispersion_real
_atom_type_scat_dispersion_imag
_atom_type_scat_source
C C 0.0033 0.0016 'International Tables Vol C Tables 4.2.6.8 and 6.1.1.4'
H H 0.0000 0.0000 'International Tables Vol C Tables 4.2.6.8 and 6.1.1.4'
O O 0.0106 0.0060 'International Tables Vol C Tables 4.2.6.8 and 6.1.1.4'
P P 0.1023 0.0942 'International Tables Vol C Tables 4.2.6.8 and 6.1.1.4'
Cl Cl 0.1484 0.1585 'International Tables Vol C Tables 4.2.6.8 and 6.1.1.4'
Os Os -1.2165 7.6030 'International Tables Vol C Tables 4.2.6.8 and 6.1.1.4'

loop_
_geom_angle_atom_site_label_1
_geom_angle_atom_site_label_2
_geom_angle_atom_site_label_3
_geom_angle
C6 Os1 C1 92.3(5)
C6 Os1 C4 84.5(4)
C1 Os1 C4 71.5(4)
C6 Os1 C5 96.3(5)
C1 Os1 C5 107.0(5)
C4 Os1 C5 38.1(4)
C6 Os1 Cl2 90.6(4)
C1 Os1 Cl2 84.5(4)
C4 Os1 Cl2 155.2(3)
C5 Os1 Cl2 166.3(3)
C6 Os1 Cl1 175.8(4)
C1 Os1 Cl1 83.7(4)
C4 Os1 Cl1 93.0(3)
C5 Os1 Cl1 83.7(4)
Cl2 Os1 Cl1 90.32(12)
C6 Os1 P1 91.5(3)
C1 Os1 P1 168.5(4)
C4 Os1 P1 119.8(3)
C5 Os1 P1 83.4(3)
Cl2 Os1 P1 84.58(13)
Cl1 Os1 P1 92.59(11)
C111 P1 C131 105.4(6)
C111 P1 C121 104.7(6)
C131 P1 C121 96.0(5)
C111 P1 Os1 107.3(4)
C131 P1 Os1 121.2(4)
C121 P1 Os1 120.4(4)
C231 P2 C211 109.4(7)
C231 P2 C221 107.6(6)
C211 P2 C221 108.7(6)
C231 P2 C2 111.6(6)
C211 P2 C2 106.9(6)
C221 P2 C2 112.5(6)
C2 C1 Os1 123.8(10)
C1 C2 C3 112.6(12)
C1 C2 P2 127.1(11)
C3 C2 P2 119.6(10)
O1 C3 C2 129.4(14)
O1 C3 C4 126.0(13)
C2 C3 C4 104.6(10)
C5 C4 C3 124.7(11)
C5 C4 Os1 74.3(7)
C3 C4 Os1 107.8(7)
C4 C5 Os1 67.6(7)
O2 C6 Os1 177.3(11)
C116 C111 C112 116.8(13)
C116 C111 P1 121.4(11)
C112 C111 P1 121.3(10)
C113 C112 C111 123.2(14)
C112 C113 C114 116.8(16)
C115 C114 C113 121.4(15)
C114 C115 C116 119.9(15)
C111 C116 C115 121.8(15)
C122 C121 C126 120.1(14)
C122 C121 P1 117.1(11)
C126 C121 P1 122.7(12)
C121 C122 C123 120.1(15)
C124 C123 C122 118.1(17)
C123 C124 C125 121.4(16)
C126 C125 C124 121(2)
C125 C126 C121 119.2(19)
C136 C131 C132 118.3(13)
C136 C131 P1 121.3(11)
C132 C131 P1 120.3(11)
C133 C132 C131 118.7(18)
C134 C133 C132 121.4(19)
C133 C134 C135 120.9(17)
C136 C135 C134 115.9(19)
C135 C136 C131 124.7(19)
C216 C211 C212 120.1(12)
C216 C211 P2 123.2(10)
C212 C211 P2 116.6(11)
C211 C212 C213 114.2(14)
C214 C213 C212 120.5(15)
C215 C214 C213 123(2)
C214 C215 C216 120(2)
C215 C216 C211 122.8(14)
C226 C221 C222 120.9(14)
C226 C221 P2 121.1(11)
C222 C221 P2 118.0(11)
C221 C222 C223 119.2(16)
C224 C223 C222 118.5(18)
C225 C224 C223 123.0(18)
C224 C225 C226 118.4(16)
C221 C226 C225 119.6(15)
C232 C231 C236 120.4(13)
C232 C231 P2 119.7(10)
C236 C231 P2 119.8(11)
C231 C232 C233 116.9(16)
C234 C233 C232 122(2)
C233 C234 C235 120.7(19)
C234 C235 C236 121.0(17)
C231 C236 C235 119.3(15)

loop_
_geom_bond_atom_site_label_1
_geom_bond_atom_site_label_2
_geom_bond_distance
Os1 C6 1.842(11)
Os1 C1 2.053(12)
Os1 C4 2.106(11)
Os1 C5 2.194(13)
Os1 Cl2 2.408(3)
Os1 Cl1 2.445(3)
Os1 P1 2.445(3)
P1 C111 1.808(13)
P1 C131 1.847(11)
P1 C121 1.859(13)
P2 C231 1.770(13)
P2 C211 1.782(13)
P2 C221 1.813(14)
P2 C2 1.822(12)
O1 C3 1.200(16)
O2 C6 1.099(14)
C1 C2 1.224(19)
C2 C3 1.462(18)
C3 C4 1.520(18)
C4 C5 1.404(16)
C111 C116 1.37(2)
C111 C112 1.374(19)
C112 C113 1.37(2)
C113 C114 1.40(3)
C114 C115 1.33(3)
C115 C116 1.37(2)
C121 C122 1.328(19)
C121 C126 1.37(2)
C122 C123 1.446(19)
C123 C124 1.30(3)
C124 C125 1.36(3)
C125 C126 1.35(3)
C131 C136 1.35(2)
C131 C132 1.38(2)
C132 C133 1.35(2)
C133 C134 1.33(3)
C134 C135 1.41(3)
C135 C136 1.31(2)
C211 C216 1.36(2)
C211 C212 1.414(19)
C212 C213 1.48(2)
C213 C214 1.34(3)
C214 C215 1.31(3)
C215 C216 1.36(3)
C221 C226 1.35(2)
C221 C222 1.34(2)
C222 C223 1.39(2)
C223 C224 1.36(2)
C224 C225 1.30(3)
C225 C226 1.41(2)
C231 C232 1.380(19)
C231 C236 1.36(2)
C232 C233 1.42(3)
C233 C234 1.31(3)
C234 C235 1.33(2)
C235 C236 1.39(2)
